data_2000210
loop_
_publ_author_name
'Burns, J. H.'
'Lumetta, G. J.'

_publ_section_title
;
 Complexes of manganese and zinc
 di-<i>tert</i>-butylnaphthalenesulfonate with cyclohexano-15-crown-5
 ether toluene solvate
;
_journal_issue 10
_journal_name_full 'Acta Crystallographica Section C'
_journal_page_first 2069
_journal_page_last 2073
_journal_paper_doi 10.1107/S0108270191003797
_journal_volume 47
_journal_year 1991
_chemical_formula_sum 'C57 H82 O3 S2 Zn'
_symmetry_cell_setting monoclinic
_symmetry_space_group_name_H-M 'P 1 21/c 1'
_cell_angle_alpha 90
_cell_angle_beta 116.440(10)
_cell_angle_gamma 90
_cell_formula_units_Z 4
_cell_length_a 12.766(2)
_cell_length_b 39.083(5)
_cell_length_c 12.771(2)
_cell_volume 5705.4(15)
_diffrn_radiation_type mo
_diffrn_radiation_wavelength 0.71073
_exptl_absorpt_coefficient_mu .569
_exptl_crystal_density_diffrn 1.27
_exptl_crystal_density_meas 1.28
_exptl_crystal_F_000 2328
_cod_data_source_file cr0288.cif
_cod_data_source_block cr0288_structure_2_of_2
_cod_original_cell_volume 5705(2)
_cod_original_sg_symbol_H-M P21/c
_cod_original_formula_sum 'Zn1 C57 H82 S2 O3'
_cod_database_code 2000210

loop_
_atom_site_label
_atom_site_fract_x
_atom_site_fract_y
_atom_site_fract_z
_atom_site_U_iso_or_equiv
Zn .67650(10) .09386(4) .01800(10) 3.53(4)
S(1) .6834(3) -.03370(10) -.0494(3) 4.10(10)
S(2) .7331(3) .16160(10) .8991(3) 3.30(10)
O(1) .5180(8) .1126(2) .0225(7) 5.0(3)
O(2) .5235(8) .0899(2) -.1632(7) 4.9(3)
O(3) .7390(8) .0670(3) -.0851(8) 6.1(3)
O(4) .8644(8) .0786(3) .1318(8) 5.1(3)
O(5) .7284(7) .1148(3) .1990(8) 5.2(3)
O(6) .7088(9) -.0137(2) .0556(8) 6.1(3)
O(7) .7160(8) -.0167(3) -.1302(8) 6.0(3)
O(8) .5632(7) -.0471(2) -.1044(8) 4.6(3)
O(9) .7333(7) .1395(2) .9959(7) 4.0(3)
O(10) .6709(8) .1472(2) .7831(7) 4.6(3)
O(11) .8514(7) .1731(2) .9278(7) 3.9(3)
O(12) .6284(7) .0484(2) .0669(7) 4.0(3)
C(1) .4220(10) .1199(4) -.0860(10) 4.7(5)
C(2) .4130(10) .0913(5) -.1610(10) 6.1(5)
C(3) .5460(10) .0601(5) -.2150(10) 7.3(6)
C(4) .6650(10) .0607(4) -.2080(10) 7.2(6)
C(5) .8590(10) .0586(4) -.0400(10) 7.3(6)
C(6) .9230(10) .0795(4) .0630(10) 6.8(6)
C(7) .9180(10) .0998(5) .2340(10) 6.6(5)
C(8) .8350(10) .1004(4) .2840(10) 6.8(6)
C(9) .6290(10) .1139(5) .2250(10) 6.5(6)
C(10) .655(2) .1315(5) .344(2) 9.9(7)
C(11) .678(2) .1705(5) .337(2) 9.6(7)
C(12) .575(2) .1854(5) .229(2) 10.5(7)
C(13) .5500(10) .1674(5) .1140(10) 7.7(6)
C(14) .5300(10) .1303(4) .1180(10) 4.8(5)
C(15) .7740(10) -.0707(3) .0000(10) 3.0(4)
C(16) .7758(9) -.0959(3) -.0810(10) 2.5(3)
C(17) .7090(10) -.0928(4) -.2070(10) 3.2(4)
C(18) .7140(10) -.1172(4) -.2820(10) 3.4(4)
C(19) .7920(10) -.1449(4) -.2320(10) 4.8(5)
C(20) .8580(10) -.1489(4) -.1130(10) 4.2(4)
C(21) .8510(10) -.1234(3) -.0350(10) 3.4(4)
C(22) .9220(10) -.1268(3) .0870(10) 3.8(4)
C(23) .9193(9) -.1031(3) .1650(10) 3.4(4)
C(24) .8440(10) -.0748(3) .1180(10) 3.1(4)
C(25) .6440(10) -.1153(4) -.4190(10) 5.0(5)
C(26) .2640(10) .1110(5) .4680(10) 7.0(5)
C(27) .4450(10) .0852(4) .4540(10) 5.7(5)
C(28) .4270(10) .3503(4) .9660(10) 6.6(6)
C(29) 1.0010(10) -.1066(4) .3020(10) 5.2(5)
C(30A) .874(3) .4130(10) .164(4) 4.0(10)
C(30B) .019(4) .1380(10) .661(4) 6(2)
C(30C) .930(2) .4280(7) .153(2) 4.3(7)
C(30D) .035(5) .422(2) .133(5) 3(2)
C(30E) -.073(2) .3566(7) .165(2) 5.1(7)
C(30F) .876(4) .3760(10) .186(4) 5.0(10)
C(30G) .087(2) .3920(6) .144(2) 6.1(6)
C(31) .6510(10) .1977(3) .9020(10) 2.7(4)
C(32) .6937(9) .2206(3) 1.0020(10) 2.6(4)
C(33) .8020(10) .2165(3) 1.1020(10) 2.8(4)
C(34) .8380(10) .2398(3) 1.1960(10) 3.3(4)
C(35) .7650(10) .2683(4) 1.1840(10) 4.0(5)
C(36) .6590(10) .2733(4) 1.0910(10) 3.3(4)
C(37) .6200(10) .2491(3) .9960(10) 3.2(4)
C(38) .5030(10) .2526(4) .8960(10) 3.4(4)
C(39) .4630(10) .2303(4) .8040(10) 3.4(4)
C(40) .5400(10) .2018(4) .8070(10) 3.2(4)
C(41) .9550(10) .2370(4) 1.3080(10) 3.8(4)
C(42) .0250(10) .2959(4) .8050(10) 6.2(5)
C(43) .9270(10) .2649(5) .9150(10) 6.3(5)
C(44) 1.0290(10) .2696(4) 1.3150(10) 6.7(6)
C(45) .3430(10) .2323(4) .6980(10) 3.9(4)
C(46) .3580(10) .2353(4) .5860(10) 5.6(5)
C(47) .2770(10) .2370(4) .2160(10) 6.0(5)
C(48) .2780(10) .3016(4) .1950(10) 7.0(6)
C(49) .099(3) .0202(7) .295(2) 19.0(10)
C(50) .173(2) .0097(6) .414(4) 28(2)
C(51) .266(3) -.0003(6) .434(2) 18.0(10)
C(52) .336(2) .5092(6) .021(2) 19.0(10)
C(53) .352(2) .5125(6) .144(3) 27(2)
C(54) .252(3) -.0008(6) .637(2) 22.0(10)
C(55) .155(2) .0126(5) .525(2) 17.8(8)
H1 .436 .140 -.118 ?
H2 .352 .122 -.077 ?
H3 .399 .071 -.129 ?
H4 .352 .095 -.237 ?
H5 .490 .059 -.295 ?
H6 .538 .040 -.176 ?
H7 .684 .039 -.231 ?
H8 .672 .078 -.254 ?
H9 .887 .063 -.097 ?
H10 .871 .035 -.019 ?
H11 1.000 .071 .106 ?
H12 .927 .102 .040 ?
H13 .930 .122 .213 ?
H14 .991 .090 .288 ?
H15 .822 .078 .303 ?
H16 .865 .114 .353 ?
H17 .608 .091 .236 ?
H18 .723 .121 .405 ?
H19 .590 .129 .360 ?
H20 .749 .174 .329 ?
H21 .685 .182 .406 ?
H22 .591 .209 .222 ?
H23 .507 .184 .242 ?
H24 .615 .171 .098 ?
H25 .482 .177 .054 ?
H26 .457 .129 .121 ?
H27 .660 -.073 -.238 ?
H28 .800 -.161 -.282 ?
H29 .907 -.168 -.082 ?
H30 .972 -.146 .166 ?
H31 .842 -.058 .170 ?
H32 .851 .198 1.107 ?
H33 .792 .285 1.244 ?
H34 .611 .292 1.089 ?
H35 .454 .271 .896 ?
H36 .513 .186 .744 ?
H37 .659 .025 .064 ?
H38 .557 .048 .081 ?
